data_7206630
loop_
_publ_author_name
'Li, Xia'
'Gu, Ya-Kun'
'Deng, Xue-Bin'
'Zhao, Kai'
'Jin, Lin-Pei'

_publ_section_title
;
 Effect of anions on architectures of transition metal complexes with
 1,4-bis(1,2,4-triazol-1-yl)butane
;
_journal_issue 22
_journal_name_full CrystEngComm
_journal_page_first 6665
_journal_paper_doi 10.1039/c1ce05491k
_journal_volume 13
_journal_year 2011
_chemical_formula_sum 'C16 H28 Cl2 Cu N12 O10'
_chemical_formula_weight 682.76
_chemical_name_systematic
;
?
;
_space_group_IT_number 70
_symmetry_cell_setting orthorhombic
_symmetry_space_group_name_Hall '-F 2uv 2vw'
_symmetry_space_group_name_H-M 'F d d d :2'
_atom_sites_solution_hydrogens geom
_atom_sites_solution_primary direct
_atom_sites_solution_secondary difmap
_audit_creation_method SHELXL-97
_cell_angle_alpha 90.00
_cell_angle_beta 90.00
_cell_angle_gamma 90.00
_cell_formula_units_Z 8
_cell_length_a 13.1073(9)
_cell_length_b 17.5935(13)
_cell_length_c 25.4796(19)
_cell_measurement_temperature 296(2)
_cell_volume 5875.7(7)
_computing_structure_refinement 'SHELXL-97 (Sheldrick, 1997)'
_computing_structure_solution 'SHELXS-97 (Sheldrick, 1990)'
_diffrn_ambient_temperature 296(2)
_diffrn_measured_fraction_theta_full 0.999
_diffrn_measured_fraction_theta_max 0.999
_diffrn_measurement_device_type 'CCD area detector'
_diffrn_measurement_method 'phi and omega scans'
_diffrn_radiation_monochromator graphite
_diffrn_radiation_source 'fine-focus sealed tube'
_diffrn_radiation_type MoK\a
_diffrn_radiation_wavelength 0.71073
_diffrn_reflns_av_R_equivalents 0.0270
_diffrn_reflns_av_sigmaI/netI 0.0195
_diffrn_reflns_limit_h_max 16
_diffrn_reflns_limit_h_min -16
_diffrn_reflns_limit_k_max 15
_diffrn_reflns_limit_k_min -21
_diffrn_reflns_limit_l_max 31
_diffrn_reflns_limit_l_min -31
_diffrn_reflns_number 7488
_diffrn_reflns_theta_full 26.00
_diffrn_reflns_theta_max 26.00
_diffrn_reflns_theta_min 2.10
_exptl_absorpt_coefficient_mu 0.994
_exptl_absorpt_correction_T_max 0.742
_exptl_absorpt_correction_T_min 0.706
_exptl_absorpt_correction_type multi-scan
_exptl_crystal_colour blue
_exptl_crystal_density_diffrn 1.544
_exptl_crystal_density_method 'not measured'
_exptl_crystal_description block
_exptl_crystal_F_000 3536
_exptl_crystal_size_max 0.36
_exptl_crystal_size_mid 0.33
_exptl_crystal_size_min 0.30
_refine_diff_density_max 0.481
_refine_diff_density_min -0.325
_refine_diff_density_rms 0.055
_refine_ls_extinction_method none
_refine_ls_goodness_of_fit_ref 1.111
_refine_ls_hydrogen_treatment constr
_refine_ls_matrix_type full
_refine_ls_number_parameters 128
_refine_ls_number_reflns 1451
_refine_ls_number_restraints 0
_refine_ls_restrained_S_all 1.111
_refine_ls_R_factor_all 0.0448
_refine_ls_R_factor_gt 0.0370
_refine_ls_shift/su_max 0.001
_refine_ls_shift/su_mean 0.000
_refine_ls_structure_factor_coef Fsqd
_refine_ls_weighting_details 'calc w=1/[\s^2^(Fo^2^)+(0.0618P)^2^+8.0686P] where P=(Fo^2^+2Fc^2^)/3'
_refine_ls_weighting_scheme calc
_refine_ls_wR_factor_gt 0.1059
_refine_ls_wR_factor_ref 0.1108
_reflns_number_gt 1214
_reflns_number_total 1451
_reflns_threshold_expression >2sigma(I)
_cod_data_source_file c1ce05491k.txt
_cod_data_source_block 100613a_0m
_cod_original_sg_symbol_H-M Fddd
_cod_database_code 7206630

loop_
_symmetry_equiv_pos_as_xyz
'x, y, z'
'-x+3/4, -y+3/4, z'
'-x+3/4, y, -z+3/4'
'x, -y+3/4, -z+3/4'
'x, y+1/2, z+1/2'
'-x+3/4, -y+5/4, z+1/2'
'-x+3/4, y+1/2, -z+5/4'
'x, -y+5/4, -z+5/4'
'x+1/2, y, z+1/2'
'-x+5/4, -y+3/4, z+1/2'
'-x+5/4, y, -z+5/4'
'x+1/2, -y+3/4, -z+5/4'
'x+1/2, y+1/2, z'
'-x+5/4, -y+5/4, z'
'-x+5/4, y+1/2, -z+3/4'
'x+1/2, -y+5/4, -z+3/4'
'-x, -y, -z'
'x-3/4, y-3/4, -z'
'x-3/4, -y, z-3/4'
'-x, y-3/4, z-3/4'
'-x, -y+1/2, -z+1/2'
'x-3/4, y-1/4, -z+1/2'
'x-3/4, -y+1/2, z-1/4'
'-x, y-1/4, z-1/4'
'-x+1/2, -y, -z+1/2'
'x-1/4, y-3/4, -z+1/2'
'x-1/4, -y, z-1/4'
'-x+1/2, y-3/4, z-1/4'
'-x+1/2, -y+1/2, -z'
'x-1/4, y-1/4, -z'
'x-1/4, -y+1/2, z-3/4'
'-x+1/2, y-1/4, z-3/4'

loop_
_atom_site_label
_atom_site_type_symbol
_atom_site_fract_x
_atom_site_fract_y
_atom_site_fract_z
_atom_site_U_iso_or_equiv
_atom_site_adp_type
_atom_site_occupancy
_atom_site_symmetry_multiplicity
_atom_site_calc_flag
_atom_site_refinement_flags
_atom_site_disorder_group
Cu1 Cu 0.6250 0.6250 0.6250 0.0342(2) Uani 1 4 d S .
Cl1 Cl 0.8750 0.3750 0.63245(4) 0.0559(3) Uani 1 2 d S .
N1 N 0.73366(15) 0.62944(11) 0.68081(8) 0.0411(5) Uani 1 1 d . .
N2 N 0.8691(2) 0.59949(16) 0.72926(15) 0.0766(9) Uani 1 1 d . .
N3 N 0.83081(17) 0.66661(13) 0.74440(8) 0.0485(5) Uani 1 1 d . .
O1 O 0.9361(11) 0.4478(6) 0.6268(5) 0.102(4) Uani 0.384(13) 1 d P 1
O2 O 0.8750 0.3750 0.6856(3) 0.146(6) Uani 0.77(3) 2 d SP 1
O3 O 0.9323(9) 0.3260(7) 0.6017(5) 0.063(3) Uani 0.384(13) 1 d P 1
O4 O 0.7829(9) 0.3925(10) 0.6111(7) 0.115(9) Uani 0.384(13) 1 d P 1
O1' O 0.7877(15) 0.3750(12) 0.6615(10) 0.138(18) Uani 0.23(3) 1 d P 2
O2' O 0.885(3) 0.3087(15) 0.6026(11) 0.110(15) Uani 0.23(3) 1 d P 2
O5 O 0.6250 0.48729(15) 0.6250 0.0575(7) Uani 1 2 d S .
H5 H 0.6766 0.4590 0.6199 0.069 Uiso 1 1 d R .
C1 C 0.8089(2) 0.57971(17) 0.69109(15) 0.0737(10) Uani 1 1 d . .
H1 H 0.8172 0.5347 0.6724 0.088 Uiso 1 1 calc R .
C2 C 0.75021(17) 0.68349(14) 0.71572(9) 0.0410(5) Uani 1 1 d . .
H2 H 0.7108 0.7271 0.7195 0.049 Uiso 1 1 calc R .
C3 C 0.8790(2) 0.7116(2) 0.78585(11) 0.0619(8) Uani 1 1 d . .
H3B H 0.9122 0.6776 0.8105 0.074 Uiso 1 1 calc R .
H3A H 0.8268 0.7395 0.8048 0.074 Uiso 1 1 calc R .
C4 C 0.9568(2) 0.76702(19) 0.76465(12) 0.0671(8) Uani 1 1 d . .
H4A H 0.9221 0.8025 0.7417 0.081 Uiso 1 1 calc R .
H4B H 0.9842 0.7959 0.7938 0.081 Uiso 1 1 calc R .

loop_
_atom_site_aniso_label
_atom_site_aniso_U_11
_atom_site_aniso_U_22
_atom_site_aniso_U_33
_atom_site_aniso_U_23
_atom_site_aniso_U_13
_atom_site_aniso_U_12
Cu1 0.0215(3) 0.0409(3) 0.0403(3) 0.000 0.000 0.000
Cl1 0.0486(6) 0.0636(6) 0.0555(6) 0.000 0.000 0.0189(4)
N1 0.0302(10) 0.0417(11) 0.0515(12) -0.0016(9) -0.0069(9) -0.0004(8)
N2 0.0612(17) 0.0556(15) 0.113(2) -0.0071(17) -0.0452(17) 0.0098(13)
N3 0.0404(12) 0.0546(14) 0.0504(12) 0.0027(10) -0.0102(10) -0.0107(11)
O1 0.091(8) 0.098(7) 0.118(8) -0.021(6) 0.034(6) -0.038(7)
O2 0.187(18) 0.187(8) 0.064(4) 0.000 0.000 -0.034(8)
O3 0.032(6) 0.068(7) 0.088(6) -0.026(5) -0.005(6) 0.014(4)
O4 0.040(6) 0.148(14) 0.157(19) -0.063(14) -0.019(8) 0.032(7)
O1' 0.097(16) 0.17(2) 0.15(4) 0.050(17) 0.06(2) -0.017(13)
O2' 0.11(3) 0.105(16) 0.114(19) -0.051(15) -0.05(2) 0.02(2)
O5 0.0405(14) 0.0402(14) 0.092(2) 0.000 0.0038(13) 0.000
C1 0.0616(18) 0.0506(17) 0.109(3) -0.0203(17) -0.0439(19) 0.0155(15)
C2 0.0352(12) 0.0462(13) 0.0416(12) 0.0006(10) 0.0007(10) -0.0019(11)
C3 0.0589(18) 0.081(2) 0.0462(15) -0.0040(14) -0.0095(13) -0.0214(15)
C4 0.0620(18) 0.075(2) 0.0645(18) -0.0148(16) -0.0120(15) -0.0195(16)

loop_
_atom_type_symbol
_atom_type_description
_atom_type_scat_dispersion_real
_atom_type_scat_dispersion_imag
_atom_type_scat_source
C C 0.0033 0.0016 'International Tables Vol C Tables 4.2.6.8 and 6.1.1.4'
H H 0.0000 0.0000 'International Tables Vol C Tables 4.2.6.8 and 6.1.1.4'
N N 0.0061 0.0033 'International Tables Vol C Tables 4.2.6.8 and 6.1.1.4'
O O 0.0106 0.0060 'International Tables Vol C Tables 4.2.6.8 and 6.1.1.4'
Cl Cl 0.1484 0.1585 'International Tables Vol C Tables 4.2.6.8 and 6.1.1.4'
Cu Cu 0.3201 1.2651 'International Tables Vol C Tables 4.2.6.8 and 6.1.1.4'

loop_
_geom_angle_atom_site_label_1
_geom_angle_atom_site_label_2
_geom_angle_atom_site_label_3
_geom_angle
_geom_angle_site_symmetry_1
_geom_angle_site_symmetry_3
N1 Cu1 N1 175.55(11) . 11
N1 Cu1 N1 90.00(12) . 8
N1 Cu1 N1 90.18(12) 11 8
N1 Cu1 N1 90.18(12) . 14
N1 Cu1 N1 90.00(12) 11 14
N1 Cu1 N1 175.55(11) 8 14
N1 Cu1 O5 92.22(5) . .
N1 Cu1 O5 92.22(5) 11 .
N1 Cu1 O5 87.78(5) 8 .
N1 Cu1 O5 87.78(5) 14 .
N1 Cu1 O5 87.78(5) . 14
N1 Cu1 O5 87.78(5) 11 14
N1 Cu1 O5 92.22(5) 8 14
N1 Cu1 O5 92.22(5) 14 14
O5 Cu1 O5 180.0 . 14
O2 Cl1 O4 113.5(7) . 2_655
O2 Cl1 O4 113.5(7) . .
O4 Cl1 O4 132.9(15) 2_655 .
O2 Cl1 O1' 57.1(12) . 2_655
O4 Cl1 O1' 58.0(12) 2_655 2_655
O4 Cl1 O1' 164.3(10) . 2_655
O2 Cl1 O1' 57.1(12) . .
O4 Cl1 O1' 164.3(10) 2_655 .
O4 Cl1 O1' 58.0(12) . .
O1' Cl1 O1' 114(2) 2_655 .
O2 Cl1 O3 124.4(5) . .
O4 Cl1 O3 32.0(8) 2_655 .
O4 Cl1 O3 113.3(8) . .
O1' Cl1 O3 81.5(9) 2_655 .
O1' Cl1 O3 139.6(11) . .
O2 Cl1 O3 124.4(5) . 2_655
O4 Cl1 O3 113.3(8) 2_655 2_655
O4 Cl1 O3 32.0(8) . 2_655
O1' Cl1 O3 139.6(11) 2_655 2_655
O1' Cl1 O3 81.5(9) . 2_655
O3 Cl1 O3 111.1(10) . 2_655
O2 Cl1 O2' 122.9(13) . .
O4 Cl1 O2' 60.6(14) 2_655 .
O4 Cl1 O2' 93.2(10) . .
O1' Cl1 O2' 102.4(12) 2_655 .
O1' Cl1 O2' 112.0(19) . .
O3 Cl1 O2' 28.7(11) . .
O3 Cl1 O2' 105.2(9) 2_655 .
O2 Cl1 O2' 122.9(13) . 2_655
O4 Cl1 O2' 93.2(10) 2_655 2_655
O4 Cl1 O2' 60.6(14) . 2_655
O1' Cl1 O2' 112.0(19) 2_655 2_655
O1' Cl1 O2' 102.4(12) . 2_655
O3 Cl1 O2' 105.2(9) . 2_655
O3 Cl1 O2' 28.7(11) 2_655 2_655
O2' Cl1 O2' 114(3) . 2_655
O2 Cl1 O1 95.5(5) . 2_655
O4 Cl1 O1 103.9(9) 2_655 2_655
O4 Cl1 O1 71.6(8) . 2_655
O1' Cl1 O1 119.6(10) 2_655 2_655
O1' Cl1 O1 67.0(11) . 2_655
O3 Cl1 O1 73.0(9) . 2_655
O3 Cl1 O1 100.7(7) 2_655 2_655
O2' Cl1 O1 45.1(17) . 2_655
O2' Cl1 O1 127.0(17) 2_655 2_655
O2 Cl1 O1 95.5(5) . .
O4 Cl1 O1 71.6(8) 2_655 .
O4 Cl1 O1 103.9(9) . .
O1' Cl1 O1 67.0(11) 2_655 .
O1' Cl1 O1 119.6(10) . .
O3 Cl1 O1 100.7(7) . .
O3 Cl1 O1 73.0(9) 2_655 .
O2' Cl1 O1 127.0(17) . .
O2' Cl1 O1 45.1(17) 2_655 .
O1 Cl1 O1 169.1(9) 2_655 .
C2 N1 C1 102.5(2) . .
C2 N1 Cu1 128.31(17) . .
C1 N1 Cu1 129.14(19) . .
C1 N2 N3 103.0(2) . .
C2 N3 N2 109.8(2) . .
C2 N3 C3 128.6(3) . .
N2 N3 C3 121.5(2) . .
Cl1 O1 O4 49.8(5) . 2_655
Cl1 O1 O3 50.0(6) . 2_655
O4 O1 O3 84.3(8) 2_655 2_655
O4 O3 Cl1 72.0(13) 2_655 .
O4 O3 O1 126.8(16) 2_655 2_655
Cl1 O3 O1 57.0(6) . 2_655
O3 O4 Cl1 76.0(11) 2_655 .
O3 O4 O1 128.3(14) 2_655 2_655
Cl1 O4 O1 58.5(6) . 2_655
Cu1 O5 H5 125.8 . .
N2 C1 N1 114.6(3) . .
N2 C1 H1 122.7 . .
N1 C1 H1 122.7 . .
N3 C2 N1 110.1(2) . .
N3 C2 H2 125.0 . .
N1 C2 H2 125.0 . .
N3 C3 C4 112.5(2) . .
N3 C3 H3B 109.1 . .
C4 C3 H3B 109.1 . .
N3 C3 H3A 109.1 . .
C4 C3 H3A 109.1 . .
H3B C3 H3A 107.8 . .
C4 C4 C3 115.8(4) 21_766 .
C4 C4 H4A 108.3 21_766 .
C3 C4 H4A 108.3 . .
C4 C4 H4B 108.3 21_766 .
C3 C4 H4B 108.3 . .
H4A C4 H4B 107.4 . .

loop_
_geom_bond_atom_site_label_1
_geom_bond_atom_site_label_2
_geom_bond_distance
_geom_bond_site_symmetry_2
Cu1 N1 2.014(2) .
Cu1 N1 2.0141(19) 11
Cu1 N1 2.014(2) 8
Cu1 N1 2.0141(19) 14
Cu1 O5 2.423(3) .
Cu1 O5 2.423(3) 14
Cl1 O2 1.355(7) .
Cl1 O4 1.360(11) 2_655
Cl1 O4 1.360(11) .
Cl1 O1' 1.362(15) 2_655
Cl1 O1' 1.362(15) .
Cl1 O3 1.387(9) .
Cl1 O3 1.387(9) 2_655
Cl1 O2' 1.40(2) .
Cl1 O2' 1.40(2) 2_655
Cl1 O1 1.518(9) 2_655
Cl1 O1 1.518(9) .
N1 C2 1.320(3) .
N1 C1 1.344(3) .
N2 C1 1.300(4) .
N2 N3 1.340(4) .
N3 C2 1.318(3) .
N3 C3 1.463(3) .
O1 O4 1.688(19) 2_655
O1 O3 1.731(18) 2_655
O3 O4 0.758(19) 2_655
O3 O1 1.731(18) 2_655
O4 O3 0.758(19) 2_655
O4 O1 1.688(19) 2_655
O5 H5 0.8500 .
C1 H1 0.9300 .
C2 H2 0.9300 .
C3 C4 1.511(4) .
C3 H3B 0.9700 .
C3 H3A 0.9700 .
C4 C4 1.483(6) 21_766
C4 H4A 0.9700 .
C4 H4B 0.9700 .
